data_7154515
loop_
_publ_author_name
'Boehringer, R\'egis'
'Geoffroy, Philippe'
'Miesch, Michel'

_publ_section_title
;
 Base catalyzed synthesis of bicyclo[3.2.1]octane scaffolds.
;
_journal_issue 25
_journal_name_full 'Organic &amp; biomolecular chemistry'
_journal_page_first 6940
_journal_page_last 6943
_journal_paper_doi 10.1039/c5ob00933b
_journal_volume 13
_journal_year 2015
_chemical_formula_moiety 'C19 H20 O3'
_chemical_formula_sum 'C19 H20 O3'
_chemical_formula_weight 296.35
_chemical_name_common 'Bridge 1 CH3 allyl COPh PG RB'
_chemical_name_systematic
;
 ?
;
_space_group_crystal_system monoclinic
_space_group_IT_number 14
_space_group_name_Hall '-P 2ybc'
_space_group_name_H-M_alt 'P 1 21/c 1'
_symmetry_space_group_name_Hall '-P 2ybc'
_symmetry_space_group_name_H-M 'P 1 21/c 1'
_atom_sites_solution_hydrogens geom
_atom_sites_solution_primary direct
_atom_sites_solution_secondary difmap
_audit_creation_method SHELXL-2013
_audit_update_record
;
2014-09-26 deposited with the CCDC.
2015-05-28 downloaded from the CCDC.
;
_cell_angle_alpha 90
_cell_angle_beta 110.864(16)
_cell_angle_gamma 90
_cell_formula_units_Z 4
_cell_length_a 12.237(10)
_cell_length_b 13.706(11)
_cell_length_c 10.137(8)
_cell_measurement_reflns_used 1849
_cell_measurement_temperature 173(2)
_cell_measurement_theta_max 22.92
_cell_measurement_theta_min 2.61
_cell_volume 1589(2)
_computing_cell_refinement 'Bruker SAINT'
_computing_data_collection 'Bruker APEX2'
_computing_data_reduction 'Bruker SAINT'
_computing_molecular_graphics 'Bruker SHELXTL'
_computing_publication_material 'Bruker SHELXTL'
_computing_structure_refinement 'SHELXL-2013 (Sheldrick, 2013)'
_computing_structure_solution 'SHELXS-2013 (Sheldrick, 2013)'
_diffrn_ambient_temperature 173(2)
_diffrn_measured_fraction_theta_full 1.000
_diffrn_measured_fraction_theta_max 0.988
_diffrn_measurement_device_type 'Bruker APEX-II CCD'
_diffrn_measurement_method '\f and \w scans'
_diffrn_radiation_type MoK\a
_diffrn_radiation_wavelength 0.71073
_diffrn_reflns_av_R_equivalents 0.0930
_diffrn_reflns_av_unetI/netI 0.1071
_diffrn_reflns_laue_measured_fraction_full 1.000
_diffrn_reflns_laue_measured_fraction_max 0.988
_diffrn_reflns_limit_h_max 16
_diffrn_reflns_limit_h_min -15
_diffrn_reflns_limit_k_max 18
_diffrn_reflns_limit_k_min -13
_diffrn_reflns_limit_l_max 10
_diffrn_reflns_limit_l_min -13
_diffrn_reflns_number 14992
_diffrn_reflns_point_group_measured_fraction_full 1.000
_diffrn_reflns_point_group_measured_fraction_max 0.988
_diffrn_reflns_theta_full 25.242
_diffrn_reflns_theta_max 28.101
_diffrn_reflns_theta_min 1.781
_diffrn_source 'fine-focus sealed tube'
_exptl_absorpt_coefficient_mu 0.083
_exptl_absorpt_correction_T_max 0.7456
_exptl_absorpt_correction_T_min 0.5910
_exptl_absorpt_correction_type multi-scan
_exptl_absorpt_process_details sadabs
_exptl_crystal_colour colourless
_exptl_crystal_density_diffrn 1.239
_exptl_crystal_description block
_exptl_crystal_F_000 632
_exptl_crystal_size_max 0.300
_exptl_crystal_size_mid 0.250
_exptl_crystal_size_min 0.200
_refine_diff_density_max 0.350
_refine_diff_density_min -0.222
_refine_diff_density_rms 0.052
_refine_ls_extinction_method none
_refine_ls_goodness_of_fit_ref 1.037
_refine_ls_hydrogen_treatment constr
_refine_ls_matrix_type full
_refine_ls_number_parameters 199
_refine_ls_number_reflns 3830
_refine_ls_number_restraints 0
_refine_ls_restrained_S_all 1.037
_refine_ls_R_factor_all 0.1561
_refine_ls_R_factor_gt 0.0760
_refine_ls_shift/su_max 0.000
_refine_ls_shift/su_mean 0.000
_refine_ls_structure_factor_coef Fsqd
_refine_ls_weighting_details 'w=1/[\s^2^(Fo^2^)+(0.1033P)^2^+0.0927P] where P=(Fo^2^+2Fc^2^)/3'
_refine_ls_weighting_scheme calc
_refine_ls_wR_factor_gt 0.1989
_refine_ls_wR_factor_ref 0.2321
_reflns_Friedel_coverage 0.000
_reflns_number_gt 1893
_reflns_number_total 3830
_reflns_threshold_expression 'I > 2\s(I)'
_cod_data_source_file c5ob00933b2.cif
_cod_data_source_block mmpg140728
_cod_depositor_comments 'Adding full bibliography for 7154513--7154515.cif.'
_cod_database_code 7154515
_shelx_space_group_comment
;
The symmetry employed for this shelxl refinement is uniquely defined
by the following loop, which should always be used as a source of
symmetry information in preference to the above space-group names.
They are only intended as comments.
;
_shelx_estimated_absorpt_t_min 0.976
_shelx_estimated_absorpt_t_max 0.984
_shelxl_version_number 2013-4

loop_
_space_group_symop_operation_xyz
'x, y, z'
'-x, y+1/2, -z+1/2'
'-x, -y, -z'
'x, -y-1/2, z-1/2'

loop_
_atom_site_label
_atom_site_type_symbol
_atom_site_fract_x
_atom_site_fract_y
_atom_site_fract_z
_atom_site_U_iso_or_equiv
_atom_site_adp_type
_atom_site_occupancy
_atom_site_site_symmetry_order
_atom_site_calc_flag
_atom_site_refinement_flags_posn
_atom_site_refinement_flags_adp
C1 C 0.3507(3) 0.0978(2) 0.1826(3) 0.0391(7) Uani 1 1 d . .
C2 C 0.4317(3) 0.0982(2) 0.1005(3) 0.0383(7) Uani 1 1 d . .
C3 C 0.5537(3) 0.0785(2) 0.2059(3) 0.0394(7) Uani 1 1 d . .
H3 H 0.6088 0.0566 0.1590 0.047 Uiso 1 1 calc R U
C4 C 0.5935(3) 0.1752(2) 0.2889(3) 0.0398(7) Uani 1 1 d . .
H4 H 0.5925 0.2279 0.2200 0.048 Uiso 1 1 calc R U
C5 C 0.5065(3) 0.2031(2) 0.3615(4) 0.0518(9) Uani 1 1 d . .
H5A H 0.5191 0.1595 0.4434 0.062 Uiso 1 1 calc R U
H5B H 0.5231 0.2707 0.3977 0.062 Uiso 1 1 calc R U
C6 C 0.3797(3) 0.1966(2) 0.2654(4) 0.0558(10) Uani 1 1 d . .
H6A H 0.3617 0.2513 0.1971 0.067 Uiso 1 1 calc R U
H6B H 0.3292 0.2036 0.3225 0.067 Uiso 1 1 calc R U
C7 C 0.4032(3) 0.0181(2) 0.2896(3) 0.0430(8) Uani 1 1 d . .
C8 C 0.5262(3) -0.0024(2) 0.2923(3) 0.0425(8) Uani 1 1 d . .
H8A H 0.5297 -0.0669 0.2502 0.051 Uiso 1 1 calc R U
H8B H 0.5830 -0.0016 0.3905 0.051 Uiso 1 1 calc R U
C9 C 0.2198(3) 0.0875(2) 0.1011(4) 0.0505(9) Uani 1 1 d . .
H9A H 0.1777 0.0916 0.1682 0.061 Uiso 1 1 calc R U
H9B H 0.1932 0.1426 0.0340 0.061 Uiso 1 1 calc R U
C10 C 0.1888(3) -0.0055(3) 0.0220(4) 0.0505(9) Uani 1 1 d . .
H10 H 0.2155 -0.0150 -0.0543 0.061 Uiso 1 1 calc R U
C11 C 0.1274(3) -0.0753(3) 0.0493(5) 0.0697(11) Uani 1 1 d . .
H11A H 0.0991 -0.0685 0.1248 0.084 Uiso 1 1 calc R U
H11B H 0.1110 -0.1330 -0.0063 0.084 Uiso 1 1 calc R U
C12 C 0.7162(3) 0.1700(2) 0.4000(3) 0.0415(7) Uani 1 1 d . .
H12A H 0.7280 0.2277 0.4622 0.050 Uiso 1 1 calc R U
H12B H 0.7210 0.1114 0.4589 0.050 Uiso 1 1 calc R U
C13 C 0.8149(3) 0.1661(2) 0.3437(3) 0.0399(7) Uani 1 1 d . .
C14 C 0.9356(3) 0.1502(2) 0.4453(3) 0.0385(7) Uani 1 1 d . .
C15 C 0.9630(3) 0.1612(2) 0.5895(3) 0.0517(9) Uani 1 1 d . .
H15 H 0.9047 0.1808 0.6257 0.062 Uiso 1 1 calc R U
C16 C 1.0759(3) 0.1436(3) 0.6801(4) 0.0627(10) Uani 1 1 d . .
H16 H 1.0952 0.1527 0.7787 0.075 Uiso 1 1 calc R U
C17 C 1.1607(3) 0.1130(2) 0.6299(4) 0.0575(10) Uani 1 1 d . .
H17 H 1.2375 0.1001 0.6940 0.069 Uiso 1 1 calc R U
C18 C 1.1352(3) 0.1011(3) 0.4895(5) 0.0616(10) Uani 1 1 d . .
H18 H 1.1941 0.0800 0.4552 0.074 Uiso 1 1 calc R U
C19 C 1.0227(3) 0.1199(2) 0.3957(4) 0.0515(9) Uani 1 1 d . .
H19 H 1.0050 0.1120 0.2971 0.062 Uiso 1 1 calc R U
O1 O 0.4038(2) 0.11300(16) -0.0254(2) 0.0551(7) Uani 1 1 d . .
O2 O 0.3551(2) -0.0214(2) 0.3595(2) 0.0621(7) Uani 1 1 d . .
O3 O 0.7975(2) 0.17476(19) 0.2181(2) 0.0570(7) Uani 1 1 d . .

loop_
_atom_site_aniso_label
_atom_site_aniso_U_11
_atom_site_aniso_U_22
_atom_site_aniso_U_33
_atom_site_aniso_U_23
_atom_site_aniso_U_13
_atom_site_aniso_U_12
C1 0.0349(16) 0.0426(16) 0.0365(16) -0.0037(13) 0.0089(13) 0.0042(13)
C2 0.0497(19) 0.0350(15) 0.0268(15) -0.0008(12) 0.0095(14) -0.0062(13)
C3 0.0453(18) 0.0423(17) 0.0365(17) -0.0065(13) 0.0219(14) 0.0009(13)
C4 0.0428(18) 0.0390(16) 0.0365(16) -0.0017(13) 0.0128(14) 0.0008(13)
C5 0.048(2) 0.0467(19) 0.056(2) -0.0202(15) 0.0130(17) 0.0075(15)
C6 0.050(2) 0.0499(19) 0.062(2) -0.0146(17) 0.0137(18) 0.0134(16)
C7 0.0442(18) 0.0548(19) 0.0277(15) 0.0026(14) 0.0100(14) -0.0028(15)
C8 0.0458(19) 0.0407(17) 0.0409(17) 0.0008(13) 0.0150(14) 0.0062(14)
C9 0.0438(19) 0.056(2) 0.0466(19) 0.0001(16) 0.0103(16) 0.0101(16)
C10 0.0428(19) 0.057(2) 0.0453(19) -0.0021(15) 0.0083(15) 0.0013(16)
C11 0.065(3) 0.063(2) 0.076(3) 0.001(2) 0.019(2) -0.002(2)
C12 0.0411(18) 0.0478(17) 0.0356(16) -0.0052(13) 0.0138(14) -0.0014(14)
C13 0.0410(18) 0.0398(16) 0.0386(17) -0.0003(13) 0.0137(14) -0.0016(13)
C14 0.0446(18) 0.0289(15) 0.0409(17) -0.0003(12) 0.0139(14) -0.0035(12)
C15 0.051(2) 0.054(2) 0.047(2) -0.0073(16) 0.0145(17) 0.0019(16)
C16 0.067(3) 0.058(2) 0.049(2) 0.0019(17) 0.0033(19) 0.0016(19)
C17 0.042(2) 0.048(2) 0.071(3) 0.0046(17) 0.0063(19) -0.0026(15)
C18 0.048(2) 0.060(2) 0.081(3) 0.005(2) 0.027(2) 0.0035(17)
C19 0.052(2) 0.051(2) 0.059(2) 0.0001(16) 0.0282(18) -0.0004(15)
O1 0.0702(17) 0.0602(15) 0.0310(12) 0.0061(10) 0.0132(11) -0.0111(12)
O2 0.0589(15) 0.0924(19) 0.0387(13) 0.0182(13) 0.0222(12) -0.0061(13)
O3 0.0528(14) 0.0833(18) 0.0354(13) 0.0052(11) 0.0162(11) -0.0021(12)

loop_
_atom_type_symbol
_atom_type_description
_atom_type_scat_dispersion_real
_atom_type_scat_dispersion_imag
_atom_type_scat_source
C C 0.0033 0.0016 'International Tables Vol C Tables 4.2.6.8 and 6.1.1.4'
H H 0.0000 0.0000 'International Tables Vol C Tables 4.2.6.8 and 6.1.1.4'
O O 0.0106 0.0060 'International Tables Vol C Tables 4.2.6.8 and 6.1.1.4'

loop_
_geom_angle_atom_site_label_1
_geom_angle_atom_site_label_2
_geom_angle_atom_site_label_3
_geom_angle
C2 C1 C7 101.8(2)
C2 C1 C9 118.2(3)
C7 C1 C9 114.7(3)
C2 C1 C6 103.0(3)
C7 C1 C6 106.4(2)
C9 C1 C6 111.4(2)
O1 C2 C1 125.9(3)
O1 C2 C3 127.4(3)
C1 C2 C3 106.7(2)
C2 C3 C8 99.8(2)
C2 C3 C4 105.7(2)
C8 C3 C4 113.6(2)
C2 C3 H3 112.3
C8 C3 H3 112.3
C4 C3 H3 112.3
C12 C4 C5 109.0(3)
C12 C4 C3 113.4(2)
C5 C4 C3 109.4(3)
C12 C4 H4 108.3
C5 C4 H4 108.3
C3 C4 H4 108.3
C6 C5 C4 113.7(3)
C6 C5 H5A 108.8
C4 C5 H5A 108.8
C6 C5 H5B 108.8
C4 C5 H5B 108.8
H5A C5 H5B 107.7
C5 C6 C1 112.4(3)
C5 C6 H6A 109.1
C1 C6 H6A 109.1
C5 C6 H6B 109.1
C1 C6 H6B 109.1
H6A C6 H6B 107.9
O2 C7 C1 125.3(3)
O2 C7 C8 126.6(3)
C1 C7 C8 108.1(3)
C7 C8 C3 105.9(2)
C7 C8 H8A 110.5
C3 C8 H8A 110.5
C7 C8 H8B 110.5
C3 C8 H8B 110.5
H8A C8 H8B 108.7
C10 C9 C1 113.0(3)
C10 C9 H9A 109.0
C1 C9 H9A 109.0
C10 C9 H9B 109.0
C1 C9 H9B 109.0
H9A C9 H9B 107.8
C11 C10 C9 124.9(4)
C11 C10 H10 117.6
C9 C10 H10 117.6
C10 C11 H11A 120.0
C10 C11 H11B 120.0
H11A C11 H11B 120.0
C13 C12 C4 115.6(3)
C13 C12 H12A 108.4
C4 C12 H12A 108.4
C13 C12 H12B 108.4
C4 C12 H12B 108.4
H12A C12 H12B 107.4
O3 C13 C14 119.9(3)
O3 C13 C12 121.7(3)
C14 C13 C12 118.3(3)
C15 C14 C19 118.9(3)
C15 C14 C13 121.5(3)
C19 C14 C13 119.5(3)
C16 C15 C14 119.4(3)
C16 C15 H15 120.3
C14 C15 H15 120.3
C17 C16 C15 121.1(4)
C17 C16 H16 119.5
C15 C16 H16 119.5
C18 C17 C16 120.3(4)
C18 C17 H17 119.9
C16 C17 H17 119.9
C17 C18 C19 119.8(4)
C17 C18 H18 120.1
C19 C18 H18 120.1
C18 C19 C14 120.4(3)
C18 C19 H19 119.8
C14 C19 H19 119.8

loop_
_geom_bond_atom_site_label_1
_geom_bond_atom_site_label_2
_geom_bond_distance
C1 C2 1.505(4)
C1 C7 1.512(4)
C1 C9 1.525(4)
C1 C6 1.566(4)
C2 O1 1.215(3)
C2 C3 1.518(4)
C3 C8 1.523(4)
C3 C4 1.552(4)
C3 H3 1.0000
C4 C12 1.524(4)
C4 C5 1.544(5)
C4 H4 1.0000
C5 C6 1.512(5)
C5 H5A 0.9900
C5 H5B 0.9900
C6 H6A 0.9900
C6 H6B 0.9900
C7 O2 1.200(4)
C7 C8 1.522(5)
C8 H8A 0.9900
C8 H8B 0.9900
C9 C10 1.481(5)
C9 H9A 0.9900
C9 H9B 0.9900
C10 C11 1.306(5)
C10 H10 0.9500
C11 H11A 0.9500
C11 H11B 0.9500
C12 C13 1.509(4)
C12 H12A 0.9900
C12 H12B 0.9900
C13 O3 1.220(3)
C13 C14 1.486(4)
C14 C15 1.387(4)
C14 C19 1.394(5)
C15 C16 1.380(5)
C15 H15 0.9500
C16 C17 1.374(5)
C16 H16 0.9500
C17 C18 1.354(5)
C17 H17 0.9500
C18 C19 1.391(5)
C18 H18 0.9500
C19 H19 0.9500

loop_
_geom_torsion_atom_site_label_1
_geom_torsion_atom_site_label_2
_geom_torsion_atom_site_label_3
_geom_torsion_atom_site_label_4
_geom_torsion
C7 C1 C2 O1 144.3(3)
C9 C1 C2 O1 17.7(4)
C6 C1 C2 O1 -105.5(3)
C7 C1 C2 C3 -36.8(3)
C9 C1 C2 C3 -163.3(3)
C6 C1 C2 C3 73.4(3)
O1 C2 C3 C8 -138.3(3)
C1 C2 C3 C8 42.7(3)
O1 C2 C3 C4 103.5(3)
C1 C2 C3 C4 -75.4(3)
C2 C3 C4 C12 -179.4(2)
C8 C3 C4 C12 72.2(3)
C2 C3 C4 C5 58.8(3)
C8 C3 C4 C5 -49.7(3)
C12 C4 C5 C6 -171.8(3)
C3 C4 C5 C6 -47.3(4)
C4 C5 C6 C1 48.6(4)
C2 C1 C6 C5 -59.5(4)
C7 C1 C6 C5 47.1(4)
C9 C1 C6 C5 172.8(3)
C2 C1 C7 O2 -164.2(3)
C9 C1 C7 O2 -35.3(4)
C6 C1 C7 O2 88.3(4)
C2 C1 C7 C8 15.8(3)
C9 C1 C7 C8 144.6(3)
C6 C1 C7 C8 -91.8(3)
O2 C7 C8 C3 -169.9(3)
C1 C7 C8 C3 10.1(3)
C2 C3 C8 C7 -31.2(3)
C4 C3 C8 C7 80.8(3)
C2 C1 C9 C10 61.4(4)
C7 C1 C9 C10 -58.7(4)
C6 C1 C9 C10 -179.7(3)
C1 C9 C10 C11 113.6(4)
C5 C4 C12 C13 -166.7(3)
C3 C4 C12 C13 71.1(3)
C4 C12 C13 O3 5.9(4)
C4 C12 C13 C14 -173.5(3)
O3 C13 C14 C15 165.6(3)
C12 C13 C14 C15 -15.0(4)
O3 C13 C14 C19 -16.8(4)
C12 C13 C14 C19 162.6(3)
C19 C14 C15 C16 1.0(5)
C13 C14 C15 C16 178.6(3)
C14 C15 C16 C17 -1.6(5)
C15 C16 C17 C18 1.1(5)
C16 C17 C18 C19 -0.1(5)
C17 C18 C19 C14 -0.5(5)
C15 C14 C19 C18 0.0(5)
C13 C14 C19 C18 -177.6(3)
